data_1574276
loop_
_publ_author_name
'Yu, Changjiang'
'Cheng, Chao'
'Liu, Zhangzhan'
'Ni, Zhigang'
'Zhao, Zujin'
'Lu, Hua'
'Hao, Erhong'
'Jiao, Lijuan'

_publ_section_title
;
 A novel boron-stereogenic fluorophore with dual-state circular
 polarization luminescence via a self-dispersing strategy
;
_journal_issue 18
_journal_name_full 'Chemical Science'
_journal_page_first 7971
_journal_page_last 7980
_journal_paper_doi 10.1039/D5SC01025J
_journal_volume 16
_journal_year 2025
_chemical_formula_moiety 'C30 H23 B2 N3 O2'
_chemical_formula_sum 'C30 H23 B2 N3 O2'
_chemical_formula_weight 479.13
_space_group_crystal_system triclinic
_space_group_IT_number 2
_space_group_name_Hall '-P 1'
_space_group_name_H-M_alt 'P -1'
_atom_sites_solution_hydrogens geom
_audit_block_doi 10.5517/ccdc.csd.cc2919c1
_audit_creation_date 2021-08-18
_audit_creation_method
;
Olex2 1.2
(compiled 2018.05.29 svn.r3508 for OlexSys, GUI svn.r5506)
;
_audit_update_record
;
2021-10-19 deposited with the CCDC.	2025-03-27 downloaded from the CCDC.
;
_cell_angle_alpha 74.857(2)
_cell_angle_beta 79.474(2)
_cell_angle_gamma 63.421(2)
_cell_formula_units_Z 2
_cell_length_a 9.9773(4)
_cell_length_b 10.9806(5)
_cell_length_c 13.4862(5)
_cell_measurement_reflns_used 9682
_cell_measurement_temperature 293(2)
_cell_measurement_theta_max 27.45
_cell_measurement_theta_min 2.68
_cell_volume 1271.77(9)
_computing_cell_refinement 'SAINT v8.37A (Bruker, 2015)'
_computing_data_reduction 'SAINT v8.37A (Bruker, 2015)'
_computing_molecular_graphics 'Olex2 (Dolomanov et al., 2009)'
_computing_publication_material 'Olex2 (Dolomanov et al., 2009)'
_computing_structure_refinement 'ShelXL (Sheldrick, 2015)'
_computing_structure_solution 'SHELXT 2014/5 (Sheldrick, 2014)'
_diffrn_ambient_temperature 293(2)
_diffrn_detector 'Bruker APEX2 area detector'
_diffrn_detector_area_resol_mean 7.9
_diffrn_detector_type 'CCD area detector'
_diffrn_measured_fraction_theta_full 0.996
_diffrn_measured_fraction_theta_max 0.997
_diffrn_measurement_device 'three-circle diffractometer'
_diffrn_measurement_device_type 'Bruker SMART APEX2 area detector'
_diffrn_measurement_method '\w and \f scans'
_diffrn_radiation_monochromator 'mirror optics'
_diffrn_radiation_probe x-ray
_diffrn_radiation_type MoK\a
_diffrn_radiation_wavelength 0.71073
_diffrn_reflns_av_R_equivalents 0.0496
_diffrn_reflns_av_unetI/netI 0.0156
_diffrn_reflns_Laue_measured_fraction_full 0.996
_diffrn_reflns_Laue_measured_fraction_max 0.997
_diffrn_reflns_limit_h_max 12
_diffrn_reflns_limit_h_min -12
_diffrn_reflns_limit_k_max 13
_diffrn_reflns_limit_k_min -13
_diffrn_reflns_limit_l_max 16
_diffrn_reflns_limit_l_min -16
_diffrn_reflns_number 75769
_diffrn_reflns_point_group_measured_fraction_full 0.996
_diffrn_reflns_point_group_measured_fraction_max 0.997
_diffrn_reflns_theta_full 25.242
_diffrn_reflns_theta_max 26.000
_diffrn_reflns_theta_min 3.139
_diffrn_source 'microfocus sealed X-ray tube'
_diffrn_source_type 'Incoatec I\ms'
_diffrn_standards_number 0
_exptl_absorpt_coefficient_mu 0.078
_exptl_absorpt_correction_T_max 0.7456
_exptl_absorpt_correction_T_min 0.6873
_exptl_absorpt_correction_type multi-scan
_exptl_crystal_colour 'metallic yellowish yellow'
_exptl_crystal_colour_lustre metallic
_exptl_crystal_colour_modifier yellowish
_exptl_crystal_colour_primary yellow
_exptl_crystal_density_diffrn 1.251
_exptl_crystal_description cube
_exptl_crystal_F_000 500
_exptl_crystal_size_max 0.16
_exptl_crystal_size_mid 0.14
_exptl_crystal_size_min 0.09
_refine_diff_density_max 0.247
_refine_diff_density_min -0.243
_refine_diff_density_rms 0.042
_refine_ls_extinction_method none
_refine_ls_goodness_of_fit_ref 1.093
_refine_ls_hydrogen_treatment constr
_refine_ls_matrix_type full
_refine_ls_number_parameters 334
_refine_ls_number_reflns 4986
_refine_ls_number_restraints 0
_refine_ls_restrained_S_all 1.093
_refine_ls_R_factor_all 0.0673
_refine_ls_R_factor_gt 0.0518
_refine_ls_shift/su_max 0.000
_refine_ls_shift/su_mean 0.000
_refine_ls_structure_factor_coef Fsqd
_refine_ls_weighting_details 'w=1/[\s^2^(Fo^2^)+(0.0505P)^2^+0.6658P] where P=(Fo^2^+2Fc^2^)/3'
_refine_ls_weighting_scheme calc
_refine_ls_wR_factor_gt 0.1232
_refine_ls_wR_factor_ref 0.1338
_reflns_Friedel_coverage 0.000
_reflns_number_gt 4096
_reflns_number_total 4986
_reflns_threshold_expression 'I > 2\s(I)'
_cod_data_source_file d5sc01025j2.cif
_cod_data_source_block 1a
_cod_depositor_comments 'Adding full bibliography for 1574271--1574277.cif.'
_cod_database_code 1574276
_shelx_shelxl_version_number 2018/3
_shelx_space_group_comment
;
The symmetry employed for this shelxl refinement is uniquely defined
by the following loop, which should always be used as a source of
symmetry information in preference to the above space-group names.
They are only intended as comments.
;
_shelx_estimated_absorpt_t_max 0.992
_shelx_estimated_absorpt_t_min 0.982
_olex2_refinement_description
;
1. Fixed Uiso
 At 1.2 times of:
  All C(H) groups
2.a Aromatic/amide H refined with riding coordinates:
 C007(H007), C00D(H00D), C00E(H00E), C00F(H00F), C00G(H00G), C00H(H00H),
 C00I(H00I), C00K(H00K), C00L(H00L), C00M(H00M), C00N(H00N), C00O(H00O),
 C00P(H00P), C00Q(H00Q), C00R(H00R), C00S(H00S), C00T(H00T), C00U(H00U),
 C00V(H00V), C00W(H00W), C00X(H00X), C00Z(H00Z), C010(H010)
;
_olex2_submission_special_instructions 'No special instructions were received'

loop_
_space_group_symop_operation_xyz
'x, y, z'
'-x, -y, -z'

loop_
_atom_site_label
_atom_site_type_symbol
_atom_site_fract_x
_atom_site_fract_y
_atom_site_fract_z
_atom_site_U_iso_or_equiv
_atom_site_adp_type
_atom_site_occupancy
_atom_site_site_symmetry_order
_atom_site_calc_flag
_atom_site_refinement_flags_posn
_atom_site_refinement_flags_adp
_atom_site_refinement_flags_occupancy
_atom_site_disorder_assembly
_atom_site_disorder_group
O001 O 0.54857(12) 0.36055(12) 0.28171(9) 0.0365(3) Uani 1 1 d . . . . .
O002 O 0.13588(13) 0.54373(12) 0.16795(10) 0.0397(3) Uani 1 1 d . . . . .
N003 N 0.07887(15) 0.37434(15) 0.31028(12) 0.0397(3) Uani 1 1 d . . . . .
N004 N 0.38396(15) 0.25733(14) 0.35778(10) 0.0333(3) Uani 1 1 d . . . . .
N005 N 0.33400(14) 0.35529(13) 0.26782(10) 0.0318(3) Uani 1 1 d . . . . .
C006 C 0.38692(18) 0.53208(16) 0.14887(12) 0.0325(3) Uani 1 1 d . . . . .
C007 C 0.4869(2) 0.59079(18) 0.09984(13) 0.0391(4) Uani 1 1 d . . . . .
H007 H 0.585410 0.549271 0.118198 0.047 Uiso 1 1 calc R . . . .
C008 C 0.42848(17) 0.41320(16) 0.23288(12) 0.0305(3) Uani 1 1 d . . . . .
C009 C 0.23806(19) 0.59389(17) 0.12062(13) 0.0352(4) Uani 1 1 d . . . . .
C00A C 0.58829(19) 0.22517(17) 0.47395(13) 0.0354(4) Uani 1 1 d . . . . .
C00B C 0.66861(19) 0.09300(18) 0.31420(13) 0.0372(4) Uani 1 1 d . . . . .
C00C C 0.1300(2) 0.28786(19) 0.40318(14) 0.0423(4) Uani 1 1 d . . . . .
C00D C 0.1925(2) 0.71388(19) 0.04422(15) 0.0453(4) Uani 1 1 d . . . . .
H00D H 0.094354 0.756271 0.024883 0.054 Uiso 1 1 calc R . . . .
C00E C 0.2818(2) 0.23019(19) 0.42217(14) 0.0402(4) Uani 1 1 d . . . . .
H00E H 0.311397 0.168809 0.484505 0.048 Uiso 1 1 calc R . . . .
C00F C 0.7140(2) 0.12171(19) 0.52280(14) 0.0430(4) Uani 1 1 d . . . . .
H00F H 0.779286 0.049238 0.490230 0.052 Uiso 1 1 calc R . . . .
C00G C 0.4934(2) 0.3305(2) 0.52680(15) 0.0487(5) Uani 1 1 d . . . . .
H00G H 0.407318 0.401000 0.497180 0.058 Uiso 1 1 calc R . . . .
C00H C 0.4395(2) 0.7100(2) 0.02446(15) 0.0476(5) Uani 1 1 d . . . . .
H00H H 0.505269 0.749772 -0.007816 0.057 Uiso 1 1 calc R . . . .
C00I C 0.2926(2) 0.7700(2) -0.00285(15) 0.0495(5) Uani 1 1 d . . . . .
H00I H 0.261014 0.850037 -0.054162 0.059 Uiso 1 1 calc R . . . .
C00J C 0.21427(18) 0.30058(18) 0.13582(13) 0.0367(4) Uani 1 1 d . . . . .
C00K C 0.6364(2) -0.0196(2) 0.31942(15) 0.0472(4) Uani 1 1 d . . . . .
H00K H 0.542006 -0.015067 0.346466 0.057 Uiso 1 1 calc R . . . .
C00L C -0.0701(2) 0.4130(2) 0.31638(18) 0.0553(5) Uani 1 1 d . . . . .
H00L H -0.132482 0.470280 0.263761 0.066 Uiso 1 1 calc R . . . .
C00M C 0.7449(3) 0.1231(2) 0.61811(16) 0.0561(5) Uani 1 1 d . . . . .
H00M H 0.829917 0.052181 0.648724 0.067 Uiso 1 1 calc R . . . .
C00N C 0.1779(2) 0.3565(2) 0.03433(15) 0.0481(5) Uani 1 1 d . . . . .
H00N H 0.134711 0.452682 0.012104 0.058 Uiso 1 1 calc R . . . .
C00O C 0.8109(2) 0.0817(2) 0.27079(16) 0.0503(5) Uani 1 1 d . . . . .
H00O H 0.836406 0.155056 0.265157 0.060 Uiso 1 1 calc R . . . .
C00P C 0.9149(2) -0.0368(3) 0.23589(17) 0.0624(6) Uani 1 1 d . . . . .
H00P H 1.008726 -0.041665 0.206852 0.075 Uiso 1 1 calc R . . . .
C00Q C 0.2801(3) 0.1560(2) 0.16408(16) 0.0546(5) Uani 1 1 d . . . . .
H00Q H 0.305499 0.114443 0.231580 0.065 Uiso 1 1 calc R . . . .
C00R C 0.2703(3) 0.1313(2) -0.00489(18) 0.0623(6) Uani 1 1 d . . . . .
H00R H 0.288911 0.075562 -0.051652 0.075 Uiso 1 1 calc R . . . .
C00S C 0.8805(3) -0.1468(3) 0.24388(18) 0.0668(7) Uani 1 1 d . . . . .
H00S H 0.951173 -0.226525 0.221302 0.080 Uiso 1 1 calc R . . . .
C00T C 0.7417(3) -0.1386(2) 0.28526(18) 0.0631(6) Uani 1 1 d . . . . .
H00T H 0.717622 -0.212794 0.290554 0.076 Uiso 1 1 calc R . . . .
C00U C 0.2042(3) 0.2732(2) -0.03471(17) 0.0600(6) Uani 1 1 d . . . . .
H00U H 0.176751 0.313922 -0.101877 0.072 Uiso 1 1 calc R . . . .
C00V C 0.0076(2) 0.2756(2) 0.46710(17) 0.0561(5) Uani 1 1 d . . . . .
H00V H 0.010270 0.223473 0.533883 0.067 Uiso 1 1 calc R . . . .
C00W C 0.6501(3) 0.2292(3) 0.66776(16) 0.0618(6) Uani 1 1 d . . . . .
H00W H 0.671135 0.230930 0.731641 0.074 Uiso 1 1 calc R . . . .
C00X C -0.1172(2) 0.3550(2) 0.41250(19) 0.0638(6) Uani 1 1 d . . . . .
H00X H -0.215357 0.367607 0.435678 0.077 Uiso 1 1 calc R . . . .
C00Z C 0.5240(3) 0.3326(2) 0.62223(17) 0.0608(6) Uani 1 1 d . . . . .
H00Z H 0.459045 0.404288 0.655654 0.073 Uiso 1 1 calc R . . . .
C010 C 0.3090(3) 0.0722(2) 0.09482(19) 0.0669(7) Uani 1 1 d . . . . .
H010 H 0.354450 -0.024087 0.115756 0.080 Uiso 1 1 calc R . . . .
B00Y B 0.5559(2) 0.22507(19) 0.36181(15) 0.0336(4) Uani 1 1 d . . . . .
B011 B 0.1865(2) 0.39607(19) 0.21628(15) 0.0351(4) Uani 1 1 d . . . . .

loop_
_atom_site_aniso_label
_atom_site_aniso_U_11
_atom_site_aniso_U_22
_atom_site_aniso_U_33
_atom_site_aniso_U_23
_atom_site_aniso_U_13
_atom_site_aniso_U_12
O001 0.0322(6) 0.0379(6) 0.0402(6) -0.0040(5) -0.0061(5) -0.0165(5)
O002 0.0300(6) 0.0315(6) 0.0502(7) -0.0013(5) -0.0038(5) -0.0100(5)
N003 0.0285(7) 0.0389(8) 0.0472(8) -0.0051(6) 0.0011(6) -0.0139(6)
N004 0.0323(7) 0.0295(7) 0.0341(7) -0.0026(5) -0.0040(5) -0.0112(6)
N005 0.0284(7) 0.0309(7) 0.0333(7) -0.0021(5) -0.0024(5) -0.0123(6)
C006 0.0343(8) 0.0304(8) 0.0320(8) -0.0089(6) 0.0012(6) -0.0129(7)
C007 0.0396(9) 0.0402(9) 0.0405(9) -0.0105(7) 0.0020(7) -0.0200(8)
C008 0.0278(8) 0.0305(8) 0.0326(8) -0.0100(6) 0.0007(6) -0.0110(6)
C009 0.0359(9) 0.0297(8) 0.0372(9) -0.0078(7) -0.0004(7) -0.0117(7)
C00A 0.0378(9) 0.0326(8) 0.0376(9) -0.0056(7) -0.0028(7) -0.0174(7)
C00B 0.0360(9) 0.0400(9) 0.0316(8) -0.0079(7) -0.0077(7) -0.0102(7)
C00C 0.0383(9) 0.0431(10) 0.0432(10) -0.0070(8) 0.0036(7) -0.0185(8)
C00D 0.0440(10) 0.0345(9) 0.0505(11) -0.0020(8) -0.0081(8) -0.0124(8)
C00E 0.0409(9) 0.0405(9) 0.0358(9) -0.0020(7) -0.0006(7) -0.0183(8)
C00F 0.0457(10) 0.0383(9) 0.0439(10) -0.0053(8) -0.0096(8) -0.0162(8)
C00G 0.0513(11) 0.0446(10) 0.0477(11) -0.0140(8) -0.0066(9) -0.0145(9)
C00H 0.0555(12) 0.0453(10) 0.0449(10) -0.0046(8) 0.0038(8) -0.0292(9)
C00I 0.0604(12) 0.0390(10) 0.0439(10) 0.0019(8) -0.0053(9) -0.0217(9)
C00J 0.0300(8) 0.0388(9) 0.0423(9) -0.0046(7) -0.0061(7) -0.0160(7)
C00K 0.0513(11) 0.0437(10) 0.0447(10) -0.0119(8) -0.0039(8) -0.0167(9)
C00L 0.0326(9) 0.0503(11) 0.0743(14) -0.0017(10) -0.0023(9) -0.0163(9)
C00M 0.0659(13) 0.0559(12) 0.0487(11) 0.0011(9) -0.0229(10) -0.0272(11)
C00N 0.0449(10) 0.0453(10) 0.0501(11) -0.0036(8) -0.0170(8) -0.0138(8)
C00O 0.0378(10) 0.0606(12) 0.0515(11) -0.0188(9) -0.0021(8) -0.0165(9)
C00P 0.0377(10) 0.0817(16) 0.0545(12) -0.0285(12) -0.0018(9) -0.0064(10)
C00Q 0.0785(15) 0.0420(10) 0.0448(11) -0.0018(8) -0.0144(10) -0.0271(10)
C00R 0.0818(16) 0.0600(13) 0.0572(13) -0.0189(11) -0.0135(11) -0.0336(12)
C00S 0.0662(15) 0.0602(14) 0.0555(13) -0.0302(11) -0.0085(11) 0.0010(12)
C00T 0.0804(17) 0.0446(11) 0.0585(13) -0.0199(10) -0.0060(12) -0.0160(11)
C00U 0.0688(14) 0.0650(14) 0.0486(12) -0.0063(10) -0.0230(10) -0.0262(12)
C00V 0.0459(11) 0.0581(12) 0.0577(12) -0.0035(10) 0.0106(9) -0.0260(10)
C00W 0.0871(17) 0.0690(14) 0.0408(11) -0.0086(10) -0.0149(11) -0.0407(13)
C00X 0.0354(10) 0.0606(13) 0.0812(16) -0.0043(12) 0.0123(10) -0.0196(10)
C00Z 0.0757(15) 0.0596(13) 0.0509(12) -0.0251(10) -0.0007(11) -0.0259(12)
C010 0.0997(19) 0.0403(11) 0.0632(14) -0.0090(10) -0.0195(13) -0.0274(12)
B00Y 0.0309(9) 0.0317(9) 0.0374(10) -0.0035(7) -0.0065(7) -0.0129(7)
B011 0.0250(8) 0.0325(9) 0.0431(10) -0.0019(8) -0.0044(7) -0.0103(7)

loop_
_atom_type_symbol
_atom_type_description
_atom_type_scat_dispersion_real
_atom_type_scat_dispersion_imag
_atom_type_scat_source
C C 0.0033 0.0016 'International Tables Vol C Tables 4.2.6.8 and 6.1.1.4'
H H 0.0000 0.0000 'International Tables Vol C Tables 4.2.6.8 and 6.1.1.4'
B B 0.0013 0.0007 'International Tables Vol C Tables 4.2.6.8 and 6.1.1.4'
N N 0.0061 0.0033 'International Tables Vol C Tables 4.2.6.8 and 6.1.1.4'
O O 0.0106 0.0060 'International Tables Vol C Tables 4.2.6.8 and 6.1.1.4'

loop_
_geom_angle_atom_site_label_1
_geom_angle_atom_site_label_2
_geom_angle_atom_site_label_3
_geom_angle
_geom_angle_site_symmetry_1
_geom_angle_site_symmetry_3
_geom_angle_publ_flag
C008 O001 B00Y 109.17(12) . . ?
C009 O002 B011 119.72(13) . . ?
C00C N003 B011 122.50(14) . . ?
C00L N003 C00C 107.03(16) . . ?
C00L N003 B011 129.78(16) . . ?
N005 N004 B00Y 107.14(12) . . ?
C00E N004 N005 116.36(13) . . ?
C00E N004 B00Y 135.60(14) . . ?
N004 N005 B011 126.55(13) . . ?
C008 N005 N004 109.05(13) . . ?
C008 N005 B011 124.37(13) . . ?
C007 C006 C008 121.98(15) . . ?
C007 C006 C009 120.11(15) . . ?
C009 C006 C008 117.81(14) . . ?
C006 C007 H007 120.0 . . ?
C00H C007 C006 120.09(17) . . ?
C00H C007 H007 120.0 . . ?
O001 C008 N005 115.73(14) . . ?
O001 C008 C006 125.92(14) . . ?
N005 C008 C006 118.26(14) . . ?
O002 C009 C006 122.35(14) . . ?
O002 C009 C00D 118.66(15) . . ?
C00D C009 C006 118.94(16) . . ?
C00F C00A C00G 116.48(16) . . ?
C00F C00A B00Y 121.76(15) . . ?
C00G C00A B00Y 121.75(15) . . ?
C00K C00B C00O 116.63(17) . . ?
C00K C00B B00Y 122.88(16) . . ?
C00O C00B B00Y 120.35(16) . . ?
N003 C00C C00E 121.37(15) . . ?
N003 C00C C00V 108.58(17) . . ?
C00V C00C C00E 130.04(18) . . ?
C009 C00D H00D 120.0 . . ?
C00I C00D C009 119.96(18) . . ?
C00I C00D H00D 120.0 . . ?
N004 C00E C00C 123.92(16) . . ?
N004 C00E H00E 118.0 . . ?
C00C C00E H00E 118.0 . . ?
C00A C00F H00F 118.9 . . ?
C00M C00F C00A 122.14(19) . . ?
C00M C00F H00F 118.9 . . ?
C00A C00G H00G 119.2 . . ?
C00Z C00G C00A 121.65(19) . . ?
C00Z C00G H00G 119.2 . . ?
C007 C00H H00H 120.3 . . ?
C007 C00H C00I 119.34(17) . . ?
C00I C00H H00H 120.3 . . ?
C00D C00I C00H 121.56(17) . . ?
C00D C00I H00I 119.2 . . ?
C00H C00I H00I 119.2 . . ?
C00N C00J C00Q 116.35(17) . . ?
C00N C00J B011 122.29(16) . . ?
C00Q C00J B011 121.34(16) . . ?
C00B C00K H00K 119.1 . . ?
C00T C00K C00B 121.7(2) . . ?
C00T C00K H00K 119.1 . . ?
N003 C00L H00L 124.9 . . ?
N003 C00L C00X 110.13(19) . . ?
C00X C00L H00L 124.9 . . ?
C00F C00M H00M 120.0 . . ?
C00W C00M C00F 120.0(2) . . ?
C00W C00M H00M 120.0 . . ?
C00J C00N H00N 119.1 . . ?
C00U C00N C00J 121.81(19) . . ?
C00U C00N H00N 119.1 . . ?
C00B C00O H00O 119.3 . . ?
C00P C00O C00B 121.4(2) . . ?
C00P C00O H00O 119.3 . . ?
C00O C00P H00P 119.7 . . ?
C00S C00P C00O 120.5(2) . . ?
C00S C00P H00P 119.7 . . ?
C00J C00Q H00Q 119.0 . . ?
C010 C00Q C00J 122.05(19) . . ?
C010 C00Q H00Q 119.0 . . ?
C00U C00R H00R 120.3 . . ?
C00U C00R C010 119.3(2) . . ?
C010 C00R H00R 120.3 . . ?
C00P C00S H00S 120.2 . . ?
C00T C00S C00P 119.6(2) . . ?
C00T C00S H00S 120.2 . . ?
C00K C00T H00T 119.9 . . ?
C00S C00T C00K 120.1(2) . . ?
C00S C00T H00T 119.9 . . ?
C00N C00U H00U 119.8 . . ?
C00R C00U C00N 120.5(2) . . ?
C00R C00U H00U 119.8 . . ?
C00C C00V H00V 126.5 . . ?
C00X C00V C00C 106.90(19) . . ?
C00X C00V H00V 126.5 . . ?
C00M C00W H00W 120.3 . . ?
C00Z C00W C00M 119.47(19) . . ?
C00Z C00W H00W 120.3 . . ?
C00L C00X H00X 126.3 . . ?
C00V C00X C00L 107.34(18) . . ?
C00V C00X H00X 126.3 . . ?
C00G C00Z H00Z 119.9 . . ?
C00W C00Z C00G 120.2(2) . . ?
C00W C00Z H00Z 119.9 . . ?
C00Q C010 H010 120.0 . . ?
C00R C010 C00Q 120.0(2) . . ?
C00R C010 H010 120.0 . . ?
O001 B00Y N004 95.12(11) . . ?
O001 B00Y C00A 111.79(13) . . ?
O001 B00Y C00B 108.66(13) . . ?
N004 B00Y C00A 111.13(14) . . ?
C00B B00Y N004 112.28(14) . . ?
C00B B00Y C00A 115.93(14) . . ?
O002 B011 N003 110.89(14) . . ?
O002 B011 N005 105.70(13) . . ?
O002 B011 C00J 112.74(15) . . ?
N003 B011 N005 102.39(13) . . ?
N003 B011 C00J 112.52(14) . . ?
N005 B011 C00J 111.94(13) . . ?

loop_
_geom_bond_atom_site_label_1
_geom_bond_atom_site_label_2
_geom_bond_distance
_geom_bond_site_symmetry_2
_geom_bond_publ_flag
O001 C008 1.2935(19) . ?
O001 B00Y 1.574(2) . ?
O002 C009 1.353(2) . ?
O002 B011 1.464(2) . ?
N003 C00C 1.382(2) . ?
N003 C00L 1.343(2) . ?
N003 B011 1.546(2) . ?
N004 N005 1.3916(18) . ?
N004 C00E 1.302(2) . ?
N004 B00Y 1.597(2) . ?
N005 C008 1.316(2) . ?
N005 B011 1.572(2) . ?
C006 C007 1.400(2) . ?
C006 C008 1.440(2) . ?
C006 C009 1.408(2) . ?
C007 H007 0.9300 . ?
C007 C00H 1.377(3) . ?
C009 C00D 1.389(2) . ?
C00A C00F 1.390(2) . ?
C00A C00G 1.395(3) . ?
C00A B00Y 1.604(2) . ?
C00B C00K 1.392(3) . ?
C00B C00O 1.396(3) . ?
C00B B00Y 1.595(2) . ?
C00C C00E 1.399(3) . ?
C00C C00V 1.399(3) . ?
C00D H00D 0.9300 . ?
C00D C00I 1.377(3) . ?
C00E H00E 0.9300 . ?
C00F H00F 0.9300 . ?
C00F C00M 1.381(3) . ?
C00G H00G 0.9300 . ?
C00G C00Z 1.384(3) . ?
C00H H00H 0.9300 . ?
C00H C00I 1.387(3) . ?
C00I H00I 0.9300 . ?
C00J C00N 1.387(3) . ?
C00J C00Q 1.393(3) . ?
C00J B011 1.606(3) . ?
C00K H00K 0.9300 . ?
C00K C00T 1.390(3) . ?
C00L H00L 0.9300 . ?
C00L C00X 1.386(3) . ?
C00M H00M 0.9300 . ?
C00M C00W 1.375(3) . ?
C00N H00N 0.9300 . ?
C00N C00U 1.383(3) . ?
C00O H00O 0.9300 . ?
C00O C00P 1.388(3) . ?
C00P H00P 0.9300 . ?
C00P C00S 1.369(4) . ?
C00Q H00Q 0.9300 . ?
C00Q C010 1.384(3) . ?
C00R H00R 0.9300 . ?
C00R C00U 1.369(3) . ?
C00R C010 1.374(3) . ?
C00S H00S 0.9300 . ?
C00S C00T 1.368(4) . ?
C00T H00T 0.9300 . ?
C00U H00U 0.9300 . ?
C00V H00V 0.9300 . ?
C00V C00X 1.372(3) . ?
C00W H00W 0.9300 . ?
C00W C00Z 1.374(3) . ?
C00X H00X 0.9300 . ?
C00Z H00Z 0.9300 . ?
C010 H010 0.9300 . ?

loop_
_geom_torsion_atom_site_label_1
_geom_torsion_atom_site_label_2
_geom_torsion_atom_site_label_3
_geom_torsion_atom_site_label_4
_geom_torsion
_geom_torsion_site_symmetry_1
_geom_torsion_site_symmetry_2
_geom_torsion_site_symmetry_3
_geom_torsion_site_symmetry_4
_geom_torsion_publ_flag
O002 C009 C00D C00I 177.80(17) . . . . ?
N003 C00C C00E N004 3.3(3) . . . . ?
N003 C00C C00V C00X -0.1(2) . . . . ?
N003 C00L C00X C00V -1.1(3) . . . . ?
N004 N005 C008 O001 5.82(19) . . . . ?
N004 N005 C008 C006 -170.95(13) . . . . ?
N004 N005 B011 O002 147.42(14) . . . . ?
N004 N005 B011 N003 31.3(2) . . . . ?
N004 N005 B011 C00J -89.49(18) . . . . ?
N005 N004 C00E C00C 3.4(3) . . . . ?
N005 N004 B00Y O001 18.47(14) . . . . ?
N005 N004 B00Y C00A 134.21(13) . . . . ?
N005 N004 B00Y C00B -94.11(15) . . . . ?
C006 C007 C00H C00I -0.6(3) . . . . ?
C006 C009 C00D C00I 0.3(3) . . . . ?
C007 C006 C008 O001 10.5(2) . . . . ?
C007 C006 C008 N005 -173.06(15) . . . . ?
C007 C006 C009 O002 -177.82(15) . . . . ?
C007 C006 C009 C00D -0.4(2) . . . . ?
C007 C00H C00I C00D 0.5(3) . . . . ?
C008 O001 B00Y N004 -15.60(15) . . . . ?
C008 O001 B00Y C00A -130.80(14) . . . . ?
C008 O001 B00Y C00B 100.00(15) . . . . ?
C008 N005 B011 O002 -30.5(2) . . . . ?
C008 N005 B011 N003 -146.64(14) . . . . ?
C008 N005 B011 C00J 92.61(18) . . . . ?
C008 C006 C007 C00H -175.66(16) . . . . ?
C008 C006 C009 O002 -1.4(2) . . . . ?
C008 C006 C009 C00D 175.98(16) . . . . ?
C009 O002 B011 N003 149.02(14) . . . . ?
C009 O002 B011 N005 38.8(2) . . . . ?
C009 O002 B011 C00J -83.80(18) . . . . ?
C009 C006 C007 C00H 0.6(3) . . . . ?
C009 C006 C008 O001 -165.80(15) . . . . ?
C009 C006 C008 N005 10.6(2) . . . . ?
C009 C00D C00I C00H -0.4(3) . . . . ?
C00A C00F C00M C00W -0.1(3) . . . . ?
C00A C00G C00Z C00W -0.3(3) . . . . ?
C00B C00K C00T C00S -0.9(3) . . . . ?
C00B C00O C00P C00S -0.4(3) . . . . ?
C00C N003 C00L C00X 1.1(2) . . . . ?
C00C N003 B011 O002 -134.90(16) . . . . ?
C00C N003 B011 N005 -22.5(2) . . . . ?
C00C N003 B011 C00J 97.80(19) . . . . ?
C00C C00V C00X C00L 0.7(3) . . . . ?
C00E N004 N005 C008 154.39(15) . . . . ?
C00E N004 N005 B011 -23.8(2) . . . . ?
C00E N004 B00Y O001 -149.76(18) . . . . ?
C00E N004 B00Y C00A -34.0(3) . . . . ?
C00E N004 B00Y C00B 97.7(2) . . . . ?
C00E C00C C00V C00X 178.6(2) . . . . ?
C00F C00A C00G C00Z 0.9(3) . . . . ?
C00F C00A B00Y O001 -120.37(17) . . . . ?
C00F C00A B00Y N004 134.70(16) . . . . ?
C00F C00A B00Y C00B 4.9(2) . . . . ?
C00F C00M C00W C00Z 0.7(3) . . . . ?
C00G C00A C00F C00M -0.7(3) . . . . ?
C00G C00A B00Y O001 58.4(2) . . . . ?
C00G C00A B00Y N004 -46.5(2) . . . . ?
C00G C00A B00Y C00B -176.29(16) . . . . ?
C00J C00N C00U C00R -1.3(3) . . . . ?
C00J C00Q C010 C00R -1.0(4) . . . . ?
C00K C00B C00O C00P -0.7(3) . . . . ?
C00K C00B B00Y O001 -135.61(16) . . . . ?
C00K C00B B00Y N004 -31.7(2) . . . . ?
C00K C00B B00Y C00A 97.5(2) . . . . ?
C00L N003 C00C C00E -179.46(18) . . . . ?
C00L N003 C00C C00V -0.6(2) . . . . ?
C00L N003 B011 O002 55.9(3) . . . . ?
C00L N003 B011 N005 168.26(18) . . . . ?
C00L N003 B011 C00J -71.4(2) . . . . ?
C00M C00W C00Z C00G -0.5(4) . . . . ?
C00N C00J C00Q C010 0.4(3) . . . . ?
C00N C00J B011 O002 -6.4(2) . . . . ?
C00N C00J B011 N003 119.95(18) . . . . ?
C00N C00J B011 N005 -125.38(17) . . . . ?
C00O C00B C00K C00T 1.4(3) . . . . ?
C00O C00B B00Y O001 48.8(2) . . . . ?
C00O C00B B00Y N004 152.70(16) . . . . ?
C00O C00B B00Y C00A -78.1(2) . . . . ?
C00O C00P C00S C00T 0.9(3) . . . . ?
C00P C00S C00T C00K -0.3(3) . . . . ?
C00Q C00J C00N C00U 0.7(3) . . . . ?
C00Q C00J B011 O002 172.00(16) . . . . ?
C00Q C00J B011 N003 -61.7(2) . . . . ?
C00Q C00J B011 N005 53.0(2) . . . . ?
C00U C00R C010 C00Q 0.4(4) . . . . ?
C00V C00C C00E N004 -175.3(2) . . . . ?
C010 C00R C00U C00N 0.7(4) . . . . ?
B00Y O001 C008 N005 7.86(18) . . . . ?
B00Y O001 C008 C006 -175.66(15) . . . . ?
B00Y N004 N005 C008 -16.45(16) . . . . ?
B00Y N004 N005 B011 165.38(15) . . . . ?
B00Y N004 C00E C00C 170.80(17) . . . . ?
B00Y C00A C00F C00M 178.18(17) . . . . ?
B00Y C00A C00G C00Z -178.00(19) . . . . ?
B00Y C00B C00K C00T -174.36(18) . . . . ?
B00Y C00B C00O C00P 175.13(18) . . . . ?
B011 O002 C009 C006 -26.7(2) . . . . ?
B011 O002 C009 C00D 155.85(17) . . . . ?
B011 N003 C00C C00E 9.2(3) . . . . ?
B011 N003 C00C C00V -171.92(17) . . . . ?
B011 N003 C00L C00X 171.54(19) . . . . ?
B011 N005 C008 O001 -175.97(14) . . . . ?
B011 N005 C008 C006 7.3(2) . . . . ?
B011 C00J C00N C00U 179.11(18) . . . . ?
B011 C00J C00Q C010 -178.0(2) . . . . ?

loop_
_smtbx_masks_void_nr
_smtbx_masks_void_average_x
_smtbx_masks_void_average_y
_smtbx_masks_void_average_z
_smtbx_masks_void_volume
_smtbx_masks_void_count_electrons
_smtbx_masks_void_content
1 -0.138 0.349 0.140 12.0 0.2 ?
2 0.138 0.651 0.860 12.0 0.2 ?
3 0.177 0.602 0.360 10.3 0.0 ?
4 0.823 0.398 0.640 10.3 0.0 ?
